data_1524250
loop_
_publ_author_name
'Deganello, S.'

_publ_section_title
;
 The crystal structure of triphylite after oxidation at 670 C
;
_journal_name_full
;
Neues Jahrbuch fuer Mineralogie. Monatshefte (Band=Jahr) (1950-)
;
_journal_page_first 128
_journal_page_last 134
_journal_volume 1978
_journal_year 1978
_chemical_formula_sum 'Fe0.79 Li0.91 Mn0.21 O4 P'
_chemical_name_systematic 'Li0.91 (Fe0.79 Mn0.21) (P O4)'
_space_group_IT_number 62
_symmetry_space_group_name_Hall '-P 2ac 2n'
_symmetry_space_group_name_H-M 'P n m a'
_cell_angle_alpha 90
_cell_angle_beta 90
_cell_angle_gamma 90
_cell_formula_units_Z 4
_cell_length_a 10.322
_cell_length_b 6.013
_cell_length_c 4.708
_cell_volume 292.208
_citation_journal_id_ASTM NJMMAW
_cod_data_source_file Deganello_NJMMAW_1978_202.cif
_cod_data_source_block Fe0.79Li0.91Mn0.21O4P1
_cod_original_cell_volume 292.2076
_cod_original_formula_sum 'Fe0.79 Li0.91 Mn0.21 O4 P1'
_cod_database_code 1524250

loop_
_symmetry_equiv_pos_as_xyz
x,y,z
-x+1/2,-y,z+1/2
x+1/2,-y+1/2,-z+1/2
-x,y+1/2,-z
-x,-y,-z
x-1/2,y,-z-1/2
-x-1/2,y-1/2,z-1/2
x,-y-1/2,z

loop_
_atom_site_label
_atom_site_type_symbol
_atom_site_fract_x
_atom_site_fract_y
_atom_site_fract_z
_atom_site_occupancy
_atom_site_U_iso_or_equiv
Mn1 Mn+2 0.2825 0.25 0.0286 0.21 0.0
Fe2 Fe+2 0.2825 0.25 0.0286 0.387 0.0
P1 P+5 0.092 0.25 -0.412 1 0.0
Fe1 Fe+2 0.2825 0.25 0.0286 0.403 0.0
O3 O-2 0.166 0.045 -0.285 1 0.0
O2 O-2 0.453 0.25 -0.202 1 0.0
Li1 Li+1 0 0 0 0.91 0.0
O1 O-2 0.086 0.25 0.251 1 0.0
